data_7000017
loop_
_publ_author_name
'Gasperov, Vesna'
'Galbraith, Stuart G.'
'Lindoy, Leonard F.'
'Rumbel, Brendan R.'
'Skelton, Brian W.'
'Tasker, Peter A.'
'White, Allan H.'

_publ_section_title
;
 A study of the complexation and extraction of Cu(II) sulfate and
 Ni(II) sulfate by N3O2-donor macrocycles.
;
_journal_issue 1
_journal_name_full 'Dalton transactions (Cambridge, England : 2003)'
_journal_page_first 139
_journal_page_last 145
_journal_paper_doi 10.1039/b415189e
_journal_year 2005
_chemical_formula_sum 'C21 H31 Cl2 Cu N3 O12'
_chemical_formula_weight 651.94
_space_group_IT_number 14
_symmetry_cell_setting monoclinic
_symmetry_space_group_name_Hall '-P 2ybc'
_symmetry_space_group_name_H-M 'P 1 21/c 1'
_cell_angle_alpha 90.00000
_cell_angle_beta 111.143(2)
_cell_angle_gamma 90.00000
_cell_formula_units_Z 4
_cell_length_a 16.921(2)
_cell_length_b 10.6010(10)
_cell_length_c 16.233(2)
_cell_measurement_reflns_used 7253
_cell_measurement_temperature 159(2)
_cell_measurement_theta_max 28.5
_cell_measurement_theta_min 2.4
_cell_volume 2715.8(5)
_computing_cell_refinement 'Siemens SAINT (Siemens, 1995)'
_computing_data_collection 'Siemens SMART (Siemens, 1995)'
_computing_data_reduction 'xtal ADDREF SORTRF'
_computing_molecular_graphics xtal
_computing_publication_material 'xtal BONDLA CIFIO'
_computing_structure_refinement 'xtal CRYLSQ'
_computing_structure_solution xtal
_diffrn_ambient_temperature 150(2)
_diffrn_measured_fraction_theta_full 1.0
_diffrn_measured_fraction_theta_max 1.0
_diffrn_measurement_device_type
;
Bruker SMART CCD diffractometer
;
_diffrn_measurement_method '\w scans'
_diffrn_radiation_detector 'CCD area detector'
_diffrn_radiation_monochromator graphite
_diffrn_radiation_source 'sealed tube'
_diffrn_radiation_type 'Mo K\a'
_diffrn_radiation_wavelength .71073
_diffrn_reflns_av_R_equivalents .061
_diffrn_reflns_av_sigmaI/netI .096
_diffrn_reflns_limit_h_max 21
_diffrn_reflns_limit_h_min -22
_diffrn_reflns_limit_k_max 14
_diffrn_reflns_limit_k_min -14
_diffrn_reflns_limit_l_max 21
_diffrn_reflns_limit_l_min -21
_diffrn_reflns_number 31835
_diffrn_reflns_theta_full 29.
_diffrn_reflns_theta_max 29.
_diffrn_reflns_theta_min 2.31
_diffrn_standards_decay_% 0
_diffrn_standards_number 0
_exptl_absorpt_coefficient_mu 1.067
_exptl_absorpt_correction_T_max .914
_exptl_absorpt_correction_T_min .661
_exptl_absorpt_correction_type multi-scan
_exptl_absorpt_process_details
;
SADABS; Sheldrick, 1996
;
_exptl_crystal_colour blue
_exptl_crystal_density_diffrn 1.594
_exptl_crystal_density_method 'not measured'
_exptl_crystal_description prism
_exptl_crystal_F_000 1348
_exptl_crystal_size_max .35
_exptl_crystal_size_mid .25
_exptl_crystal_size_min .15
_refine_diff_density_max .986
_refine_diff_density_min -.48
_refine_ls_extinction_method none
_refine_ls_goodness_of_fit_all 1.126
_refine_ls_goodness_of_fit_ref 1.203
_refine_ls_hydrogen_treatment noref
_refine_ls_matrix_type full
_refine_ls_number_constraints 0
_refine_ls_number_parameters 365
_refine_ls_number_reflns 4773
_refine_ls_number_restraints 0
_refine_ls_R_factor_all .09
_refine_ls_R_factor_gt .054
_refine_ls_shift/su_max .013
_refine_ls_shift/su_mean .002
_refine_ls_structure_factor_coef F
_refine_ls_weighting_scheme calc
_refine_ls_wR_factor_all .063
_refine_ls_wR_factor_ref .059
_reflns_d_resolution_high .728
_reflns_d_resolution_low 8.785
_reflns_Friedel_coverage 0
_reflns_limit_h_max 22
_reflns_limit_h_min 0
_reflns_limit_k_max 14
_reflns_limit_k_min 0
_reflns_limit_l_max 20
_reflns_limit_l_min -21
_reflns_number_gt 4773
_reflns_number_total 6946
_reflns_threshold_expression 'F    > 4.00 sig(F   )'
_cod_data_source_file b415189e.txt
_cod_data_source_block lln3o2
_cod_original_cell_volume 2715.9(5)
_cod_original_sg_symbol_Hall -p_2ybc
_cod_original_sg_symbol_H-M P_1_21/c_1
_cod_original_formula_sum 'C21 H31 Cl2 Cu1 N3 O12'
_cod_database_code 7000017

loop_
_symmetry_equiv_pos_as_xyz
+x,+y,+z
-x,1/2+y,1/2-z
-x,-y,-z
+x,1/2-y,1/2+z

loop_
_atom_site_label
_atom_site_fract_x
_atom_site_fract_y
_atom_site_fract_z
_atom_site_U_iso_or_equiv
_atom_site_adp_type
_atom_site_calc_flag
_atom_site_calc_attached_atom
_atom_site_occupancy
_atom_site_disorder_assembly
_atom_site_disorder_group
Cu1 .29775(3) .17201(4) .21953(3) .0273(2) Uani ? ? 1.00000 ? ?
Cl1 .16681(7) .01706(9) .43216(6) .0376(5) Uani ? ? 1.00000 ? ?
O101 .1690(2) .1424(3) .4655(2) .069(2) Uani ? ? 1.00000 ? ?
O102 .1328(7) -.0684(6) .4685(7) .146(7) Uani ? ? .753(9) ? ?
O103 .2560(3) -.0187(5) .4532(3) .071(3) Uani ? ? .753(9) ? ?
O104 .1333(6) .0181(7) .3394(3) .116(5) Uani ? ? .753(9) ? ?
O102' .2076(12) -.0787(15) .4912(11) .068(5) Uiso ? ? .247(9) ? ?
O103' .1873(12) .0165(18) .3594(13) .069(6) Uiso ? ? .247(9) ? ?
O104' .0746(12) -.009(2) .3990(13) .089(7) Uiso ? ? .247(9) ? ?
Cl2 .50727(6) .14266(8) .15841(6) .0320(4) Uani ? ? 1.00000 ? ?
O201 .42578(17) .1803(3) .1589(2) .0440(15) Uani ? ? 1.00000 ? ?
O202 .5200(2) .1945(3) .08297(19) .0483(16) Uani ? ? 1.00000 ? ?
O203 .5119(2) .0086(3) .1585(2) .0555(17) Uani ? ? 1.00000 ? ?
O204 .57149(18) .1909(3) .23743(19) .0463(15) Uani ? ? 1.00000 ? ?
O1 .26529(18) .3194(2) .14214(17) .0392(13) Uani ? ? 1.00000 ? ?
N1 .3220(2) .0181(3) .2966(2) .0316(14) Uani ? ? 1.00000 ? ?
C2 .4134(3) .0015(4) .3483(3) .0392(19) Uani ? ? 1.00000 ? ?
C3 .4493(3) .1082(4) .4134(3) .039(2) Uani ? ? 1.00000 ? ?
C4 .4486(3) .2363(4) .3710(2) .0334(18) Uani ? ? 1.00000 ? ?
N5 .3608(2) .2846(3) .3239(2) .0291(14) Uani ? ? 1.00000 ? ?
C6 .3181(3) .3165(4) .3887(2) .0330(18) Uani ? ? 1.00000 ? ?
C7 .2753(3) .4409(3) .3702(3) .0321(18) Uani ? ? 1.00000 ? ?
C71 .3128(3) .5468(4) .4173(3) .039(2) Uani ? ? 1.00000 ? ?
C72 .2739(3) .6641(4) .4010(3) .044(2) Uani ? ? 1.00000 ? ?
C73 .1957(3) .6745(4) .3337(3) .047(2) Uani ? ? 1.00000 ? ?
C74 .1562(3) .5712(4) .2837(3) .039(2) Uani ? ? 1.00000 ? ?
C8 .1958(3) .4536(3) .3030(3) .0358(19) Uani ? ? 1.00000 ? ?
O9 .16113(18) .3433(2) .26188(18) .0381(13) Uani ? ? 1.00000 ? ?
C10 .0800(3) .3473(4) .1917(3) .040(2) Uani ? ? 1.00000 ? ?
C11 .0476(3) .2154(4) .1766(3) .038(2) Uani ? ? 1.00000 ? ?
O12 .10109(17) .1456(2) .14180(17) .0337(13) Uani ? ? 1.00000 ? ?
C13 .0783(2) .0230(3) .1182(2) .0302(17) Uani ? ? 1.00000 ? ?
C131 .0176(3) -.0425(4) .1397(3) .036(2) Uani ? ? 1.00000 ? ?
C132 .0006(3) -.1676(4) .1142(3) .040(2) Uani ? ? 1.00000 ? ?
C133 .0435(3) -.2274(4) .0674(3) .039(2) Uani ? ? 1.00000 ? ?
C134 .1034(2) -.1606(3) .0446(2) .0335(18) Uani ? ? 1.00000 ? ?
C14 .1211(2) -.0348(3) .0691(2) .0283(16) Uani ? ? 1.00000 ? ?
C15 .1839(2) .0383(3) .0429(2) .0293(16) Uani ? ? 1.00000 ? ?
N16 .2690(2) .0493(3) .1150(2) .0286(14) Uani ? ? 1.00000 ? ?
C17 .3047(2) -.0745(3) .1541(3) .0317(17) Uani ? ? 1.00000 ? ?
C18 .2870(3) -.0921(3) .2383(3) .0336(18) Uani ? ? 1.00000 ? ?
O301 .3655(2) .5036(3) .1275(2) .075(2) Uani ? ? 1.00000 ? ?
H1 .28833 .02307 .33409 .03900 Uiso ? ? 1.00000 ? ?
H2a .44423 .00221 .30778 .05000 Uiso ? ? 1.00000 ? ?
H2b .42416 -.07722 .37809 .05000 Uiso ? ? 1.00000 ? ?
H3a .50565 .08760 .45236 .05100 Uiso ? ? 1.00000 ? ?
H3b .41475 .11384 .45024 .05100 Uiso ? ? 1.00000 ? ?
H4a .47696 .22794 .32969 .04100 Uiso ? ? 1.00000 ? ?
H4b .47963 .29604 .41525 .04100 Uiso ? ? 1.00000 ? ?
H5 .37921 .36321 .31178 .03600 Uiso ? ? 1.00000 ? ?
H6a .35896 .31738 .44715 .04100 Uiso ? ? 1.00000 ? ?
H6b .27674 .25257 .38536 .04100 Uiso ? ? 1.00000 ? ?
H71 .36796 .53898 .46317 .04900 Uiso ? ? 1.00000 ? ?
H72 .30176 .73664 .43654 .05300 Uiso ? ? 1.00000 ? ?
H73 .16795 .75433 .31994 .05900 Uiso ? ? 1.00000 ? ?
H74 .10167 .58029 .23597 .04900 Uiso ? ? 1.00000 ? ?
H10a .08637 .37908 .13778 .04900 Uiso ? ? 1.00000 ? ?
H10b .04230 .40313 .20518 .04900 Uiso ? ? 1.00000 ? ?
H11a -.01099 .21292 .13665 .04500 Uiso ? ? 1.00000 ? ?
H11b .04869 .17923 .23177 .04500 Uiso ? ? 1.00000 ? ?
H131 -.01293 -.00122 .17150 .04500 Uiso ? ? 1.00000 ? ?
H132 -.04210 -.21295 .12966 .04600 Uiso ? ? 1.00000 ? ?
H133 .03002 -.31435 .04902 .05100 Uiso ? ? 1.00000 ? ?
H134 .13545 -.20286 .01317 .04200 Uiso ? ? 1.00000 ? ?
H15a .16192 .12315 .02644 .03600 Uiso ? ? 1.00000 ? ?
H15b .18992 .00058 -.00761 .03600 Uiso ? ? 1.00000 ? ?
H16 .31167 .08433 .09221 .03300 Uiso ? ? 1.00000 ? ?
H17a .36501 -.07646 .16668 .03800 Uiso ? ? 1.00000 ? ?
H17b .27987 -.14107 .11230 .03800 Uiso ? ? 1.00000 ? ?
H18a .22633 -.09797 .22383 .04200 Uiso ? ? 1.00000 ? ?
H18b .31166 -.16849 .26729 .04200 Uiso ? ? 1.00000 ? ?
H1a .29893 .38588 .14512 .05700 Uiso ? ? 1.00000 ? ?
H1b .22211 .31901 .09247 .05700 Uiso ? ? 1.00000 ? ?

loop_
_atom_site_aniso_label
_atom_site_aniso_U_11
_atom_site_aniso_U_22
_atom_site_aniso_U_33
_atom_site_aniso_U_12
_atom_site_aniso_U_13
_atom_site_aniso_U_23
Cu1 .0386(3) .0211(2) .0222(2) .0018(2) .01073(19) .00296(18)
Cl1 .0512(6) .0272(5) .0290(5) .0001(4) .0077(4) -.0035(4)
O101 .087(3) .0449(19) .055(2) .0210(18) .001(2) -.0170(16)
O102 .204(10) .058(4) .263(11) -.005(5) .189(9) .034(5)
O103 .068(4) .081(4) .062(3) .021(3) .022(3) -.016(3)
O104 .154(8) .117(5) .034(3) .054(5) -.017(4) -.020(3)
Cl2 .0337(5) .0294(5) .0326(5) -.0006(4) .0115(4) -.0017(4)
O201 .0372(16) .0457(17) .0519(18) .0002(14) .0195(14) -.0016(14)
O202 .058(2) .0549(19) .0382(17) .0015(15) .0241(15) .0063(14)
O203 .064(2) .0270(15) .077(2) .0005(15) .0283(19) -.0028(15)
O204 .0439(17) .0493(18) .0379(16) -.0087(14) .0052(14) -.0031(14)
O1 .0525(17) .0279(14) .0306(14) -.0018(13) .0071(13) .0108(12)
N1 .0411(19) .0255(15) .0284(16) .0036(14) .0129(15) .0054(13)
C2 .050(3) .028(2) .031(2) .0066(18) .0045(19) .0044(16)
C3 .051(3) .030(2) .029(2) .0046(18) .0060(19) .0041(16)
C4 .042(2) .0289(19) .028(2) .0029(17) .0100(17) .0024(15)
N5 .0405(19) .0237(14) .0259(16) -.0008(13) .0154(14) .0021(12)
C6 .044(2) .032(2) .0259(19) -.0028(18) .0161(17) -.0009(16)
C7 .044(2) .0282(19) .033(2) -.0041(17) .0252(19) -.0021(16)
C71 .049(3) .037(2) .043(2) -.0111(19) .031(2) -.0082(18)
C72 .054(3) .030(2) .063(3) -.011(2) .040(3) -.012(2)
C73 .066(3) .0225(18) .073(3) .000(2) .051(3) -.001(2)
C74 .050(3) .031(2) .048(2) .0046(19) .030(2) .0055(18)
C8 .052(3) .0271(19) .039(2) -.0018(18) .030(2) -.0031(16)
O9 .0466(17) .0277(14) .0371(15) .0021(12) .0114(13) -.0049(12)
C10 .045(2) .038(2) .037(2) .005(2) .016(2) -.0038(18)
C11 .038(2) .044(2) .034(2) .0026(18) .0171(19) -.0082(18)
O12 .0413(16) .0322(14) .0334(14) -.0048(12) .0204(13) -.0070(11)
C13 .036(2) .032(2) .0205(18) -.0002(16) .0076(16) -.0004(15)
C131 .040(2) .042(2) .028(2) -.0046(18) .0143(18) .0017(17)
C132 .042(2) .045(2) .030(2) -.011(2) .0108(18) .0092(18)
C133 .045(3) .032(2) .033(2) -.0059(18) .0059(19) .0023(17)
C134 .038(2) .030(2) .030(2) -.0001(17) .0092(17) -.0009(16)
C14 .031(2) .0300(19) .0226(18) -.0010(16) .0087(16) .0027(14)
C15 .040(2) .0284(18) .0217(17) -.0013(16) .0137(16) -.0014(14)
N16 .0341(17) .0246(15) .0275(16) -.0010(13) .0115(14) -.0021(12)
C17 .037(2) .0239(18) .035(2) .0020(16) .0147(18) -.0005(15)
C18 .040(2) .0215(17) .037(2) .0008(16) .0113(18) .0040(15)
O301 .080(3) .059(2) .072(3) -.023(2) .009(2) .007(2)

loop_
_atom_type_symbol
_atom_type_description
_atom_type_oxidation_number
_atom_type_number_in_cell
_atom_type_scat_dispersion_real
_atom_type_scat_dispersion_imag
_atom_type_scat_source
C ? 0 84 .002 .002 'Int Tables Vol IV Tables 2.2B and 2.3.1'
H ? 0 124 0 0 'Int Tables Vol IV Tables 2.2B and 2.3.1'
Cl ? 0 8 .132 .159 'Int Tables Vol IV Tables 2.2B and 2.3.1'
Cu ? 0 4 .263 1.266 'Int Tables Vol IV Tables 2.2B and 2.3.1'
N ? 0 12 .004 .003 'Int Tables Vol IV Tables 2.2B and 2.3.1'
O ? 0 48 .008 .006 'Int Tables Vol IV Tables 2.2B and 2.3.1'

loop_
_diffrn_attenuator_code
_diffrn_attenuator_scale
? ?

loop_
_geom_angle_atom_site_label_1
_geom_angle_atom_site_label_2
_geom_angle_atom_site_label_3
_geom_angle_site_symmetry_1
_geom_angle_site_symmetry_2
_geom_angle_site_symmetry_3
_geom_angle
_geom_angle_publ_flag
O201 Cu1 O1 . . . 79.34(11) ?
O201 Cu1 N1 . . . 104.15(12) ?
O201 Cu1 N5 . . . 92.09(12) ?
O201 Cu1 N16 . . . 72.52(12) ?
O1 Cu1 N1 . . . 175.81(13) ?
O1 Cu1 N5 . . . 90.43(11) ?
O1 Cu1 N16 . . . 92.73(11) ?
N1 Cu1 N5 . . . 91.73(12) ?
N1 Cu1 N16 . . . 86.21(12) ?
N5 Cu1 N16 . . . 163.38(14) ?
O101 Cl1 O102 . . . 115.1(5) ?
O101 Cl1 O103 . . . 105.5(3) ?
O101 Cl1 O104 . . . 110.1(3) ?
O101 Cl1 O102' . . . 118.5(7) ?
O101 Cl1 O103' . . . 110.9(8) ?
O101 Cl1 O104' . . . 101.1(9) ?
O102 Cl1 O103 . . . 107.2(5) ?
O102 Cl1 O104 . . . 114.3(5) ?
O103 Cl1 O104 . . . 103.6(5) ?
O102' Cl1 O103' . . . 112.3(12) ?
O102' Cl1 O104' . . . 107.9(11) ?
O103' Cl1 O104' . . . 104.6(12) ?
O201 Cl2 O202 . . . 109.81(18) ?
O201 Cl2 O203 . . . 109.2(2) ?
O201 Cl2 O204 . . . 108.25(19) ?
O202 Cl2 O203 . . . 111.1(2) ?
O202 Cl2 O204 . . . 109.16(19) ?
O203 Cl2 O204 . . . 109.24(17) ?
Cu1 O201 Cl2 . . . 153.49(18) ?
Cu1 O1 H1a . . . 124.6 ?
Cu1 O1 H1b . . . 122.5 ?
H1a O1 H1b . . . 111.0 ?
Cu1 N1 C2 . . . 112.8(3) ?
Cu1 N1 C18 . . . 107.3(2) ?
Cu1 N1 H1 . . . 108.1 ?
C2 N1 C18 . . . 111.2(3) ?
C2 N1 H1 . . . 112.3 ?
C18 N1 H1 . . . 104.6 ?
N1 C2 C3 . . . 112.4(3) ?
N1 C2 H2a . . . 108.7 ?
N1 C2 H2b . . . 111.2 ?
C3 C2 H2a . . . 106.7 ?
C3 C2 H2b . . . 110.2 ?
H2a C2 H2b . . . 107.5 ?
C2 C3 C4 . . . 114.5(3) ?
C2 C3 H3a . . . 110.0 ?
C2 C3 H3b . . . 107.1 ?
C4 C3 H3a . . . 110.3 ?
C4 C3 H3b . . . 108.3 ?
H3a C3 H3b . . . 106.4 ?
C3 C4 N5 . . . 112.5(3) ?
C3 C4 H4a . . . 108.0 ?
C3 C4 H4b . . . 109.7 ?
N5 C4 H4a . . . 109.3 ?
N5 C4 H4b . . . 109.4 ?
H4a C4 H4b . . . 107.9 ?
Cu1 N5 C4 . . . 110.6(2) ?
Cu1 N5 C6 . . . 118.2(2) ?
Cu1 N5 H5 . . . 117.6 ?
C4 N5 C6 . . . 110.8(3) ?
C4 N5 H5 . . . 93.8 ?
C6 N5 H5 . . . 103.0 ?
N5 C6 C7 . . . 112.2(3) ?
N5 C6 H6a . . . 109.8 ?
N5 C6 H6b . . . 108.8 ?
C7 C6 H6a . . . 108.7 ?
C7 C6 H6b . . . 108.8 ?
H6a C6 H6b . . . 108.4 ?
C6 C7 C71 . . . 121.2(3) ?
C6 C7 C8 . . . 120.4(3) ?
C71 C7 C8 . . . 118.3(3) ?
C7 C71 C72 . . . 122.2(4) ?
C7 C71 H71 . . . 118.8 ?
C72 C71 H71 . . . 119.0 ?
C71 C72 C73 . . . 118.3(4) ?
C71 C72 H72 . . . 119.9 ?
C73 C72 H72 . . . 121.8 ?
C72 C73 C74 . . . 121.6(4) ?
C72 C73 H73 . . . 120.3 ?
C74 C73 H73 . . . 118.2 ?
C73 C74 C8 . . . 118.9(4) ?
C73 C74 H74 . . . 120.6 ?
C8 C74 H74 . . . 120.6 ?
C7 C8 C74 . . . 120.7(3) ?
C7 C8 O9 . . . 114.8(3) ?
C74 C8 O9 . . . 124.5(3) ?
C8 O9 C10 . . . 118.7(3) ?
O9 C10 C11 . . . 107.0(3) ?
O9 C10 H10a . . . 109.7 ?
O9 C10 H10b . . . 111.4 ?
C11 C10 H10a . . . 109.2 ?
C11 C10 H10b . . . 112.6 ?
H10a C10 H10b . . . 106.9 ?
C10 C11 O12 . . . 107.6(4) ?
C10 C11 H11a . . . 111.2 ?
C10 C11 H11b . . . 109.6 ?
O12 C11 H11a . . . 111.2 ?
O12 C11 H11b . . . 110.9 ?
H11a C11 H11b . . . 106.3 ?
C11 O12 C13 . . . 116.5(3) ?
O12 C13 C131 . . . 124.4(4) ?
O12 C13 C14 . . . 115.0(4) ?
C131 C13 C14 . . . 120.6(3) ?
C13 C131 C132 . . . 119.8(4) ?
C13 C131 H131 . . . 120.0 ?
C132 C131 H131 . . . 120.2 ?
C131 C132 C133 . . . 120.6(4) ?
C131 C132 H132 . . . 119.2 ?
C133 C132 H132 . . . 120.2 ?
C132 C133 C134 . . . 119.4(4) ?
C132 C133 H133 . . . 119.6 ?
C134 C133 H133 . . . 120.9 ?
C133 C134 C14 . . . 120.9(4) ?
C133 C134 H134 . . . 120.0 ?
C14 C134 H134 . . . 119.0 ?
C13 C14 C134 . . . 118.7(4) ?
C13 C14 C15 . . . 120.2(3) ?
C134 C14 C15 . . . 121.1(4) ?
C14 C15 N16 . . . 113.5(3) ?
C14 C15 H15a . . . 108.5 ?
C14 C15 H15b . . . 109.6 ?
N16 C15 H15a . . . 107.9 ?
N16 C15 H15b . . . 109.6 ?
H15a C15 H15b . . . 107.5 ?
Cu1 N16 C15 . . . 124.8(2) ?
Cu1 N16 C17 . . . 105.5(2) ?
Cu1 N16 H16 . . . 94.79 ?
C15 N16 C17 . . . 113.1(3) ?
C15 N16 H16 . . . 111.1 ?
C17 N16 H16 . . . 104.5 ?
N16 C17 C18 . . . 108.2(3) ?
N16 C17 H17a . . . 110.1 ?
N16 C17 H17b . . . 109.8 ?
C18 C17 H17a . . . 110.1 ?
C18 C17 H17b . . . 111.6 ?
H17a C17 H17b . . . 106.9 ?
N1 C18 C17 . . . 108.4(3) ?
N1 C18 H18a . . . 110.4 ?
N1 C18 H18b . . . 110.5 ?
C17 C18 H18a . . . 109.1 ?
C17 C18 H18b . . . 111.0 ?
H18a C18 H18b . . . 107.5 ?

loop_
_geom_bond_atom_site_label_1
_geom_bond_atom_site_label_2
_geom_bond_site_symmetry_1
_geom_bond_site_symmetry_2
_geom_bond_distance
_geom_bond_publ_flag
Cu1 O201 . . 2.685(4) ?
Cu1 O1 . . 1.956(3) ?
Cu1 N1 . . 2.006(3) ?
Cu1 N5 . . 2.032(3) ?
Cu1 N16 . . 2.052(3) ?
Cl1 O101 . . 1.429(3) ?
Cl1 O102 . . 1.321(10) ?
Cl1 O103 . . 1.472(5) ?
Cl1 O104 . . 1.404(5) ?
Cl1 O102' . . 1.396(15) ?
Cl1 O103' . . 1.35(2) ?
Cl1 O104' . . 1.48(2) ?
Cl2 O201 . . 1.438(3) ?
Cl2 O202 . . 1.427(4) ?
Cl2 O203 . . 1.423(3) ?
Cl2 O204 . . 1.443(3) ?
O1 H1a . . .896 ?
O1 H1b . . .871 ?
N1 C2 . . 1.481(5) ?
N1 C18 . . 1.485(5) ?
N1 H1 . . .974 ?
C2 C3 . . 1.518(5) ?
C2 H2a . . .975 ?
C2 H2b . . .949 ?
C3 C4 . . 1.520(6) ?
C3 H3a . . .960 ?
C3 H3b . . .978 ?
C4 N5 . . 1.495(5) ?
C4 H4a . . .960 ?
C4 H4b . . .960 ?
N5 C6 . . 1.514(6) ?
N5 H5 . . .935 ?
C6 C7 . . 1.482(5) ?
C6 H6a . . .951 ?
C6 H6b . . .962 ?
C7 C71 . . 1.378(5) ?
C7 C8 . . 1.401(5) ?
C71 C72 . . 1.388(6) ?
C71 H71 . . .964 ?
C72 C73 . . 1.383(6) ?
C72 H72 . . .975 ?
C73 C74 . . 1.383(6) ?
C73 H73 . . .955 ?
C74 C8 . . 1.396(5) ?
C74 H74 . . .971 ?
C8 O9 . . 1.369(4) ?
O9 C10 . . 1.435(4) ?
C10 C11 . . 1.490(6) ?
C10 H10a . . .979 ?
C10 H10b . . .951 ?
C11 O12 . . 1.433(6) ?
C11 H11a . . .969 ?
C11 H11b . . .969 ?
O12 C13 . . 1.371(4) ?
C13 C131 . . 1.384(6) ?
C13 C14 . . 1.397(6) ?
C131 C132 . . 1.388(6) ?
C131 H131 . . .958 ?
C132 C133 . . 1.379(7) ?
C132 H132 . . .973 ?
C133 C134 . . 1.392(7) ?
C133 H133 . . .971 ?
C134 C14 . . 1.394(5) ?
C134 H134 . . .977 ?
C14 C15 . . 1.494(6) ?
C15 N16 . . 1.497(4) ?
C15 H15a . . .973 ?
C15 H15b . . .950 ?
N16 C17 . . 1.488(4) ?
N16 H16 . . .995 ?
C17 C18 . . 1.511(7) ?
C17 H17a . . .967 ?
C17 H17b . . .964 ?
C18 H18a . . .970 ?
C18 H18b . . .953 ?

loop_
_geom_hbond_atom_site_label_D
_geom_hbond_atom_site_label_H
_geom_hbond_atom_site_label_A
_geom_hbond_site_symmetry_D
_geom_hbond_site_symmetry_H
_geom_hbond_site_symmetry_A
_geom_hbond_distance_DH
_geom_hbond_distance_HA
_geom_hbond_distance_DA
_geom_hbond_angle_DHA
_geom_hbond_publ_flag
? ? ? ? ? ? ? ? ? ? ?

loop_
_geom_torsion_atom_site_label_1
_geom_torsion_atom_site_label_2
_geom_torsion_atom_site_label_3
_geom_torsion_atom_site_label_4
_geom_torsion_site_symmetry_1
_geom_torsion_site_symmetry_2
_geom_torsion_site_symmetry_3
_geom_torsion_site_symmetry_4
_geom_torsion
_geom_torsion_publ_flag
? ? ? ? ? ? ? ? ? ?
